data_4029768
loop_
_publ_author_name
'Petrov, Viacheslav A.'
'Marshall, Will'

_publ_section_title
;
 Acid catalyzed cyclodimerization of
 2,2-bis(trifluoromethyl)-4-alkoxy-oxetanes and -thietanes. Synthesis of
 2,2,6,6-tetrakis(trifluoromethyl)-4,8-dialkoxy-1,5-dioxocanes and
 3,3,7,7-tetrakis(trifluoromethyl)-9-oxa-2,6-dithia-bicyclo[3.3.1]nonane.
;
_journal_name_full 'Beilstein journal of organic chemistry'
_journal_page_first 46
_journal_paper_doi 10.3762/bjoc.6.46
_journal_volume 6
_journal_year 2010
_chemical_formula_sum 'C9 H12 F6 N0 O2'
_chemical_formula_weight 266.19
_chemical_name_systematic
;
 ?
;
_space_group_IT_number 96
_symmetry_cell_setting tetragonal
_symmetry_space_group_name_Hall 'P 4nw 2abw'
_symmetry_space_group_name_H-M 'P 43 21 2'
_atom_sites_solution_hydrogens geom
_atom_sites_solution_primary direct
_atom_sites_solution_secondary difmap
_audit_creation_method SHELXL-97
_cell_angle_alpha 90.00
_cell_angle_beta 90.00
_cell_angle_gamma 90.00
_cell_formula_units_Z 8
_cell_length_a 10.1499(12)
_cell_length_b 10.1499(12)
_cell_length_c 22.750(5)
_cell_measurement_temperature 293(2)
_cell_volume 2343.7(6)
_computing_cell_refinement 'Bruker XSCANS'
_computing_data_collection 'Bruker XSCANS'
_computing_data_reduction 'Bruker SHELXTL'
_computing_molecular_graphics 'Bruker SHELXTL'
_computing_publication_material 'Bruker SHELXTL'
_computing_structure_refinement 'SHELXL-97 (Sheldrick, 1997)'
_computing_structure_solution 'SHELXS-97 (Sheldrick, 1990)'
_diffrn_ambient_temperature 293(2)
_diffrn_measured_fraction_theta_full 0.999
_diffrn_measured_fraction_theta_max 0.999
_diffrn_measurement_device_type 'Bruker P4'
_diffrn_measurement_method '\w scans'
_diffrn_radiation_monochromator graphite
_diffrn_radiation_source 'fine-focus sealed tube'
_diffrn_radiation_type MoK\a
_diffrn_radiation_wavelength 0.71073
_diffrn_reflns_av_R_equivalents 0.0282
_diffrn_reflns_av_sigmaI/netI 0.0141
_diffrn_reflns_limit_h_max 13
_diffrn_reflns_limit_h_min -13
_diffrn_reflns_limit_k_max 13
_diffrn_reflns_limit_k_min -13
_diffrn_reflns_limit_l_max 30
_diffrn_reflns_limit_l_min -29
_diffrn_reflns_number 28126
_diffrn_reflns_theta_full 28.29
_diffrn_reflns_theta_max 28.29
_diffrn_reflns_theta_min 2.20
_exptl_absorpt_coefficient_mu 0.166
_exptl_absorpt_correction_type none
_exptl_crystal_colour colourless
_exptl_crystal_density_diffrn 1.509
_exptl_crystal_density_method 'not measured'
_exptl_crystal_description ireg.block
_exptl_crystal_F_000 1088
_exptl_crystal_size_max 0.480
_exptl_crystal_size_mid 0.480
_exptl_crystal_size_min 0.420
_refine_diff_density_max 0.172
_refine_diff_density_min -0.157
_refine_diff_density_rms 0.032
_refine_ls_abs_structure_details 'Flack H D (1983), Acta Cryst. A39, 876-881'
_refine_ls_abs_structure_Flack 0.9(5)
_refine_ls_extinction_method none
_refine_ls_goodness_of_fit_ref 1.057
_refine_ls_hydrogen_treatment riding
_refine_ls_matrix_type full
_refine_ls_number_parameters 171
_refine_ls_number_reflns 2920
_refine_ls_number_restraints 0
_refine_ls_restrained_S_all 1.057
_refine_ls_R_factor_all 0.0303
_refine_ls_R_factor_gt 0.0268
_refine_ls_shift/su_max 0.001
_refine_ls_shift/su_mean 0.000
_refine_ls_structure_factor_coef Fsqd
_refine_ls_weighting_details 'calc w=1/[\s^2^(Fo^2^)+(0.0326P)^2^+0.3048P] where P=(Fo^2^+2Fc^2^)/3'
_refine_ls_weighting_scheme calc
_refine_ls_wR_factor_gt 0.0665
_refine_ls_wR_factor_ref 0.0686
_reflns_number_gt 2662
_reflns_number_total 2920
_reflns_threshold_expression >2sigma(I)
_cod_data_source_file 1860-5397-6-46-S2.cif
_cod_data_source_block 07222
_cod_depositor_comments
;
The following automatic conversions were performed:

'_symmetry_cell_setting' value 'Tetragonal' changed to 'tetragonal'
according to
/usr/data/users/saulius/automatic-downloads/retrospective/Beilstein/lib/dictionaries/cif_core.dic
dictionary named 'cif_core.dic' version 2.4.2 from 2011-04-26.

Automatic conversion script
Id: cif_fix_values 2281 2013-09-26 08:29:07Z andrius 
;
_cod_original_cell_volume 2343.7(7)
_cod_original_sg_symbol_H-M P4(3)2(1)2
_cod_database_code 4029768

loop_
_symmetry_equiv_pos_as_xyz
'x, y, z'
'-x, -y, z+1/2'
'-y+1/2, x+1/2, z+3/4'
'y+1/2, -x+1/2, z+1/4'
'-x+1/2, y+1/2, -z+3/4'
'x+1/2, -y+1/2, -z+1/4'
'y, x, -z'
'-y, -x, -z+1/2'

loop_
_atom_site_label
_atom_site_type_symbol
_atom_site_fract_x
_atom_site_fract_y
_atom_site_fract_z
_atom_site_U_iso_or_equiv
_atom_site_adp_type
_atom_site_occupancy
_atom_site_symmetry_multiplicity
_atom_site_calc_flag
_atom_site_refinement_flags
O1 O 0.35094(9) 0.99850(8) 0.25332(4) 0.0343(2) Uani 1 1 d .
F1 F 0.20745(9) 1.13294(9) 0.16794(4) 0.0531(2) Uani 1 1 d .
C1 C 0.41189(12) 1.06739(10) 0.20770(5) 0.0274(2) Uani 1 1 d .
O2 O 0.41670(9) 0.76758(7) 0.11298(3) 0.02879(18) Uani 1 1 d .
C2 C 0.43576(12) 0.97586(11) 0.15659(5) 0.0280(2) Uani 1 1 d .
H2 H 0.4718(13) 1.0107(14) 0.1222(6) 0.030(3) Uiso 1 1 d .
F2 F 0.37464(11) 1.25007(9) 0.14382(4) 0.0579(3) Uani 1 1 d .
F3 F 0.29205(10) 1.26386(8) 0.23099(4) 0.0502(2) Uani 1 1 d .
C3 C 0.40054(12) 0.85121(11) 0.15925(4) 0.0272(2) Uani 1 1 d .
H3 H 0.3615(14) 0.8151(14) 0.1946(6) 0.033(4) Uiso 1 1 d .
F4 F 0.53038(9) 1.20588(9) 0.27441(4) 0.0531(2) Uani 1 1 d .
C4 C 0.40800(11) 0.62444(10) 0.12603(5) 0.0256(2) Uani 1 1 d .
F5 F 0.61301(10) 1.18178(11) 0.18788(4) 0.0633(3) Uani 1 1 d .
C5 C 0.43264(15) 0.55974(12) 0.06706(5) 0.0388(3) Uani 1 1 d .
H5A H 0.5171 0.5866 0.0523 0.058 Uiso 1 1 calc R
H5B H 0.3652 0.5859 0.0399 0.058 Uiso 1 1 calc R
H5C H 0.4312 0.4657 0.0716 0.058 Uiso 1 1 calc R
F6 F 0.61912(9) 1.02290(10) 0.25002(5) 0.0618(3) Uani 1 1 d .
C6 C 0.51610(13) 0.58885(13) 0.16936(5) 0.0358(3) Uani 1 1 d .
H6A H 0.5024 0.6358 0.2055 0.054 Uiso 1 1 calc R
H6B H 0.6002 0.6125 0.1531 0.054 Uiso 1 1 calc R
H6C H 0.5140 0.4958 0.1768 0.054 Uiso 1 1 calc R
C7 C 0.27102(13) 0.59261(13) 0.14891(6) 0.0372(3) Uani 1 1 d .
H7A H 0.2600 0.6303 0.1873 0.056 Uiso 1 1 calc R
H7B H 0.2603 0.4988 0.1512 0.056 Uiso 1 1 calc R
H7C H 0.2062 0.6286 0.1227 0.056 Uiso 1 1 calc R
C9 C 0.32126(14) 1.18004(12) 0.18742(6) 0.0356(3) Uani 1 1 d .
C10 C 0.54494(14) 1.12109(14) 0.22981(6) 0.0398(3) Uani 1 1 d .
H1 H 0.3357(16) 1.0435(17) 0.2811(7) 0.050(5) Uiso 1 1 d .

loop_
_atom_site_aniso_label
_atom_site_aniso_U_11
_atom_site_aniso_U_22
_atom_site_aniso_U_33
_atom_site_aniso_U_23
_atom_site_aniso_U_13
_atom_site_aniso_U_12
O1 0.0528(5) 0.0268(4) 0.0232(4) -0.0029(3) 0.0133(4) -0.0008(4)
F1 0.0465(5) 0.0491(5) 0.0636(5) -0.0074(4) -0.0148(4) 0.0080(4)
C1 0.0358(6) 0.0236(5) 0.0229(5) -0.0012(4) 0.0047(4) -0.0009(4)
O2 0.0450(5) 0.0216(4) 0.0197(3) -0.0005(3) 0.0067(3) -0.0015(3)
C2 0.0367(6) 0.0280(5) 0.0194(5) -0.0011(4) 0.0070(4) -0.0010(4)
F2 0.0839(7) 0.0360(4) 0.0537(5) 0.0182(4) 0.0115(5) 0.0061(4)
F3 0.0630(6) 0.0344(4) 0.0530(5) -0.0138(4) 0.0013(4) 0.0132(4)
C3 0.0358(6) 0.0273(5) 0.0184(5) -0.0010(4) 0.0050(4) 0.0008(4)
F4 0.0545(5) 0.0572(5) 0.0475(4) -0.0269(4) -0.0029(4) -0.0058(4)
C4 0.0314(6) 0.0209(5) 0.0246(5) 0.0008(4) 0.0018(4) 0.0007(4)
F5 0.0551(6) 0.0788(7) 0.0559(5) -0.0107(5) 0.0153(5) -0.0327(5)
C5 0.0618(9) 0.0259(6) 0.0286(5) -0.0049(5) 0.0025(6) 0.0025(5)
F6 0.0474(5) 0.0730(6) 0.0650(6) -0.0172(5) -0.0163(4) 0.0186(4)
C6 0.0365(6) 0.0365(6) 0.0344(6) 0.0008(5) -0.0033(5) 0.0041(5)
C7 0.0322(6) 0.0310(6) 0.0485(7) 0.0013(6) 0.0047(5) -0.0030(5)
C9 0.0455(7) 0.0265(6) 0.0347(6) -0.0011(5) 0.0025(5) 0.0017(5)
C10 0.0397(7) 0.0439(7) 0.0357(6) -0.0112(6) 0.0033(5) -0.0024(6)

loop_
_atom_type_symbol
_atom_type_description
_atom_type_scat_dispersion_real
_atom_type_scat_dispersion_imag
_atom_type_scat_source
C C 0.0033 0.0016 'International Tables Vol C Tables 4.2.6.8 and 6.1.1.4'
H H 0.0000 0.0000 'International Tables Vol C Tables 4.2.6.8 and 6.1.1.4'
N N 0.0061 0.0033 'International Tables Vol C Tables 4.2.6.8 and 6.1.1.4'
O O 0.0106 0.0060 'International Tables Vol C Tables 4.2.6.8 and 6.1.1.4'
F F 0.0171 0.0103 'International Tables Vol C Tables 4.2.6.8 and 6.1.1.4'

loop_
_geom_angle_atom_site_label_1
_geom_angle_atom_site_label_2
_geom_angle_atom_site_label_3
_geom_angle
O1 C1 C2 109.63(9)
O1 C1 C9 109.29(10)
C2 C1 C9 108.83(10)
O1 C1 C10 108.84(10)
C2 C1 C10 109.20(10)
C9 C1 C10 111.04(10)
C3 O2 C4 116.61(8)
C3 C2 C1 120.88(10)
C2 C3 O2 122.06(10)
O2 C4 C5 103.72(8)
O2 C4 C6 108.63(9)
C5 C4 C6 110.64(10)
O2 C4 C7 109.32(9)
C5 C4 C7 111.25(10)
C6 C4 C7 112.85(10)
F1 C9 F2 107.28(11)
F1 C9 F3 106.46(11)
F2 C9 F3 107.55(10)
F1 C9 C1 110.67(10)
F2 C9 C1 112.08(11)
F3 C9 C1 112.49(10)
F5 C10 F6 107.51(12)
F5 C10 F4 107.66(11)
F6 C10 F4 106.38(11)
F5 C10 C1 112.66(11)
F6 C10 C1 110.10(11)
F4 C10 C1 112.22(10)

loop_
_geom_bond_atom_site_label_1
_geom_bond_atom_site_label_2
_geom_bond_distance
O1 C1 1.3959(13)
F1 C9 1.3265(16)
C1 C2 1.5079(15)
C1 C9 1.5383(17)
C1 C10 1.5407(18)
O2 C3 1.3621(13)
O2 C4 1.4855(12)
C2 C3 1.3161(16)
F2 C9 1.3352(15)
F3 C9 1.3395(14)
F4 C10 1.3388(15)
C4 C5 1.5145(15)
C4 C6 1.5185(16)
C4 C7 1.5193(17)
F5 C10 1.3292(16)
F6 C10 1.3310(18)

loop_
_geom_torsion_atom_site_label_1
_geom_torsion_atom_site_label_2
_geom_torsion_atom_site_label_3
_geom_torsion_atom_site_label_4
_geom_torsion
O1 C1 C2 C3 -0.04(16)
C9 C1 C2 C3 -119.52(12)
C10 C1 C2 C3 119.12(13)
C1 C2 C3 O2 177.62(11)
C4 O2 C3 C2 163.83(11)
C3 O2 C4 C5 -178.83(10)
C3 O2 C4 C6 -61.10(12)
C3 O2 C4 C7 62.43(12)
O1 C1 C9 F1 -60.51(13)
C2 C1 C9 F1 59.18(13)
C10 C1 C9 F1 179.40(10)
O1 C1 C9 F2 179.78(10)
C2 C1 C9 F2 -60.54(13)
C10 C1 C9 F2 59.69(13)
O1 C1 C9 F3 58.44(13)
C2 C1 C9 F3 178.13(10)
C10 C1 C9 F3 -61.65(13)
O1 C1 C10 F5 176.37(10)
C2 C1 C10 F5 56.73(14)
C9 C1 C10 F5 -63.28(14)
O1 C1 C10 F6 56.37(12)
C2 C1 C10 F6 -63.28(13)
C9 C1 C10 F6 176.71(10)
O1 C1 C10 F4 -61.91(14)
C2 C1 C10 F4 178.44(10)
C9 C1 C10 F4 58.43(14)
